data_4063165
loop_
_publ_author_name
'Navarro, Janeth'
'Sola, Eduardo'
'Mart\'in, Marta'
'Dobrinovitch, Isabel T.'
'Lahoz, Fernando J.'
'Oro, Luis A.'

_publ_section_title
;
 C--H Activation and C--C Coupling Reactions in 2-Vinylpyridine Cationic
 Complexes of Iridium
;
_journal_coden_ASTM ORGND7
_journal_issue 8
_journal_name_full Organometallics
_journal_page_first 1908
_journal_page_last 1917
_journal_paper_doi 10.1021/om049953m
_journal_volume 23
_journal_year 2004
_chemical_formula_moiety 'C34 H44 Ir N3 P, B F4, C1.50 H3 Cl3'
_chemical_formula_sum 'C35.5 H47 B Cl3 F4 Ir N3 P'
_chemical_formula_weight 932.09
_space_group_IT_number 14
_symmetry_cell_setting monoclinic
_symmetry_space_group_name_Hall '-P 2ybc'
_symmetry_space_group_name_H-M 'P 1 21/c 1'
_cell_angle_alpha 90.00
_cell_angle_beta 99.540(12)
_cell_angle_gamma 90.00
_cell_formula_units_Z 4
_cell_length_a 16.319(12)
_cell_length_b 15.033(11)
_cell_length_c 16.734(12)
_cell_measurement_temperature 100(2)
_cell_volume 4049(5)
_diffrn_ambient_temperature 100(2)
_exptl_crystal_density_diffrn 1.529
_cod_original_sg_symbol_H-M 'P 21/c'
_cod_original_formula_sum 'C35.50 H47 B Cl3 F4 Ir N3 P'
_cod_database_code 4063165

loop_
_symmetry_equiv_pos_as_xyz
'x, y, z'
'-x, y+1/2, -z+1/2'
'-x, -y, -z'
'x, -y-1/2, z-1/2'

loop_
_atom_site_label
_atom_site_type_symbol
_atom_site_fract_x
_atom_site_fract_y
_atom_site_fract_z
_atom_site_U_iso_or_equiv
_atom_site_adp_type
_atom_site_occupancy
_atom_site_symmetry_multiplicity
_atom_site_calc_flag
_atom_site_refinement_flags
_atom_site_disorder_assembly
_atom_site_disorder_group
Ir1 Ir 0.20373(2) 0.12508(3) 0.981899(19) 0.03571(11) Uani 1 1 d . A .
P1 P 0.25604(16) 0.00568(17) 0.91828(14) 0.0464(7) Uani 1 1 d D . .
N1 N 0.1421(5) 0.2201(5) 1.0430(4) 0.0423(19) Uani 1 1 d . . .
N2 N 0.2274(5) 0.2217(5) 0.8956(4) 0.045(2) Uani 1 1 d . . .
N3 N 0.0862(5) 0.1168(5) 0.9069(4) 0.0441(18) Uani 1 1 d . . .
C1 C 0.1712(5) 0.0521(7) 1.0694(5) 0.049(3) Uani 1 1 d . . .
H1 H 0.1842 -0.0095 1.0744 0.059 Uiso 1 1 calc R B .
C2 C 0.1297(6) 0.0936(6) 1.1220(6) 0.045(2) Uani 1 1 d . B .
H2 H 0.1123 0.0625 1.1656 0.054 Uiso 1 1 calc R . .
C3 C 0.1129(6) 0.1873(6) 1.1093(5) 0.041(2) Uani 1 1 d . B .
C4 C 0.0717(6) 0.2416(7) 1.1558(6) 0.055(3) Uani 1 1 d . . .
H4 H 0.0548 0.2188 1.2035 0.066 Uiso 1 1 calc R B .
C5 C 0.0552(6) 0.3277(7) 1.1340(6) 0.057(3) Uani 1 1 d . B .
H5 H 0.0264 0.3654 1.1655 0.069 Uiso 1 1 calc R . .
C6 C 0.0816(6) 0.3590(6) 1.0640(6) 0.059(3) Uani 1 1 d . . .
H6 H 0.0701 0.4185 1.0465 0.070 Uiso 1 1 calc R B .
C7 C 0.1241(6) 0.3035(6) 1.0208(5) 0.048(2) Uani 1 1 d . B .
H7 H 0.1413 0.3255 0.9730 0.058 Uiso 1 1 calc R . .
C8 C 0.3127(5) 0.1574(6) 1.0581(5) 0.038(2) Uani 1 1 d . . .
C9 C 0.3477(5) 0.1096(7) 1.1230(5) 0.052(3) Uani 1 1 d . A .
H9 H 0.3187 0.0565 1.1310 0.063 Uiso 1 1 calc R . .
C10 C 0.4227(6) 0.1246(10) 1.1837(5) 0.062(3) Uani 1 1 d . . .
C11 C 0.4498(7) 0.0507(10) 1.2341(7) 0.078(4) Uani 1 1 d . A .
H11 H 0.4199 -0.0038 1.2275 0.093 Uiso 1 1 calc R . .
C12 C 0.5208(10) 0.0585(13) 1.2933(9) 0.110(6) Uani 1 1 d . . .
H12 H 0.5385 0.0085 1.3265 0.132 Uiso 1 1 calc R A .
C13 C 0.5646(8) 0.1339(15) 1.3049(8) 0.110(7) Uani 1 1 d . A .
H13 H 0.6146 0.1359 1.3431 0.133 Uiso 1 1 calc R . .
C14 C 0.5367(8) 0.2086(12) 1.2613(8) 0.104(6) Uani 1 1 d . . .
H14 H 0.5639 0.2640 1.2730 0.125 Uiso 1 1 calc R A .
C15 C 0.4677(7) 0.2020(10) 1.1996(6) 0.078(4) Uani 1 1 d . A .
H15 H 0.4512 0.2530 1.1673 0.094 Uiso 1 1 calc R . .
C16A C 0.3454(10) 0.2491(7) 1.0472(10) 0.042(6) Uiso 0.50 1 d PG A 1
C17A C 0.4064(9) 0.2603(7) 0.9991(9) 0.040(5) Uiso 0.50 1 d PG A 1
H17A H 0.4294 0.2099 0.9768 0.048 Uiso 0.50 1 calc PR A 1
C18A C 0.4336(8) 0.3452(9) 0.9838(8) 0.058(6) Uiso 0.50 1 d PG A 1
H18A H 0.4753 0.3529 0.9509 0.069 Uiso 0.50 1 calc PR A 1
C19A C 0.3998(10) 0.4190(7) 1.0165(9) 0.055(5) Uiso 0.50 1 d PG A 1
H19A H 0.4185 0.4770 1.0059 0.066 Uiso 0.50 1 calc PR A 1
C20A C 0.3388(9) 0.4078(8) 1.0645(9) 0.060(6) Uiso 0.50 1 d PG A 1
H20A H 0.3158 0.4582 1.0869 0.072 Uiso 0.50 1 calc PR A 1
C21A C 0.3116(9) 0.3229(10) 1.0799(9) 0.052(6) Uiso 0.50 1 d PG A 1
H21A H 0.2699 0.3152 1.1128 0.063 Uiso 0.50 1 calc PR A 1
C16B C 0.3570(11) 0.2365(8) 1.0347(11) 0.050(7) Uiso 0.50 1 d PG A 2
C17B C 0.4186(10) 0.2314(8) 0.9866(10) 0.061(6) Uiso 0.50 1 d PG A 2
H17B H 0.4370 0.1750 0.9711 0.073 Uiso 0.50 1 calc PR A 2
C18B C 0.4532(9) 0.3087(11) 0.9612(9) 0.077(7) Uiso 0.50 1 d PG A 2
H18B H 0.4953 0.3052 0.9284 0.092 Uiso 0.50 1 calc PR A 2
C19B C 0.4261(10) 0.3912(8) 0.9839(10) 0.064(6) Uiso 0.50 1 d PG A 2
H19B H 0.4498 0.4441 0.9666 0.077 Uiso 0.50 1 calc PR A 2
C20B C 0.3645(10) 0.3964(8) 1.0320(10) 0.092(9) Uiso 0.50 1 d PG A 2
H20B H 0.3461 0.4527 1.0475 0.111 Uiso 0.50 1 calc PR A 2
C21B C 0.3299(9) 0.3190(10) 1.0574(9) 0.050(6) Uiso 0.50 1 d PG A 2
H21B H 0.2878 0.3225 1.0902 0.060 Uiso 0.50 1 calc PR A 2
C22 C 0.2425(6) 0.2788(7) 0.8544(5) 0.048(3) Uani 1 1 d . B .
C23 C 0.2650(7) 0.3442(6) 0.8017(6) 0.064(3) Uani 1 1 d . . .
H23A H 0.3247 0.3563 0.8155 0.097 Uiso 1 1 calc R B .
H23B H 0.2338 0.3989 0.8072 0.097 Uiso 1 1 calc R . .
H23C H 0.2521 0.3228 0.7457 0.097 Uiso 1 1 calc R . .
C24 C 0.0224(6) 0.1309(7) 0.8725(5) 0.050(2) Uani 1 1 d . B .
C25 C -0.0602(6) 0.1500(7) 0.8250(6) 0.072(4) Uani 1 1 d . . .
H25A H -0.0631 0.2128 0.8090 0.107 Uiso 1 1 calc R B .
H25B H -0.1031 0.1375 0.8581 0.107 Uiso 1 1 calc R . .
H25C H -0.0693 0.1126 0.7764 0.107 Uiso 1 1 calc R . .
C26A C 0.1660(11) -0.0668(14) 0.8787(11) 0.054(7) Uiso 0.50 1 d PD B 1
H26A H 0.1250 -0.0303 0.8413 0.064 Uiso 0.50 1 calc PR B 1
C27A C 0.1216(13) -0.1046(13) 0.9449(11) 0.049(5) Uiso 0.50 1 d PD B 1
H27A H 0.0801 -0.1484 0.9210 0.074 Uiso 0.50 1 calc PR B 1
H27B H 0.0939 -0.0563 0.9694 0.074 Uiso 0.50 1 calc PR B 1
H27C H 0.1622 -0.1334 0.9865 0.074 Uiso 0.50 1 calc PR B 1
C28A C 0.1883(19) -0.1480(16) 0.8319(17) 0.088(11) Uiso 0.50 1 d PD B 1
H28A H 0.2168 -0.1919 0.8699 0.132 Uiso 0.50 1 calc PR B 1
H28B H 0.2250 -0.1299 0.7939 0.132 Uiso 0.50 1 calc PR B 1
H28C H 0.1375 -0.1743 0.8017 0.132 Uiso 0.50 1 calc PR B 1
C26B C 0.1860(12) -0.0894(11) 0.8952(15) 0.064(8) Uiso 0.50 1 d PD B 2
H26B H 0.2071 -0.1199 0.9477 0.077 Uiso 0.50 1 calc PR B 2
C27B C 0.0987(14) -0.083(2) 0.9129(19) 0.115(12) Uiso 0.50 1 d PD B 2
H27D H 0.0608 -0.0674 0.8630 0.172 Uiso 0.50 1 calc PR B 2
H27E H 0.0963 -0.0362 0.9536 0.172 Uiso 0.50 1 calc PR B 2
H27F H 0.0823 -0.1397 0.9335 0.172 Uiso 0.50 1 calc PR B 2
C28B C 0.2143(18) -0.1639(15) 0.8445(14) 0.060(7) Uiso 0.50 1 d PD B 2
H28D H 0.2651 -0.1909 0.8740 0.090 Uiso 0.50 1 calc PR B 2
H28E H 0.2254 -0.1396 0.7930 0.090 Uiso 0.50 1 calc PR B 2
H28F H 0.1706 -0.2092 0.8338 0.090 Uiso 0.50 1 calc PR B 2
C29A C 0.3585(9) -0.0356(15) 0.9716(10) 0.060(7) Uiso 0.50 1 d PD B 1
H29A H 0.3904 0.0181 0.9941 0.072 Uiso 0.50 1 calc PR B 1
C30A C 0.3473(17) -0.0925(16) 1.0436(13) 0.082(9) Uiso 0.50 1 d PD B 1
H30A H 0.3146 -0.1454 1.0247 0.124 Uiso 0.50 1 calc PR B 1
H30B H 0.3181 -0.0581 1.0800 0.124 Uiso 0.50 1 calc PR B 1
H30C H 0.4018 -0.1107 1.0726 0.124 Uiso 0.50 1 calc PR B 1
C31A C 0.4153(13) -0.0868(15) 0.9244(13) 0.056(6) Uiso 0.50 1 d PD B 1
H31A H 0.4581 -0.1177 0.9623 0.083 Uiso 0.50 1 calc PR B 1
H31B H 0.4418 -0.0452 0.8914 0.083 Uiso 0.50 1 calc PR B 1
H31C H 0.3826 -0.1303 0.8890 0.083 Uiso 0.50 1 calc PR B 1
C29B C 0.3396(9) -0.0620(12) 0.9779(9) 0.037(5) Uiso 0.50 1 d PD B 2
H29B H 0.3794 -0.0185 1.0085 0.045 Uiso 0.50 1 calc PR B 2
C30B C 0.3147(15) -0.1240(16) 1.0408(11) 0.067(6) Uiso 0.50 1 d PD B 2
H30D H 0.2769 -0.1696 1.0140 0.101 Uiso 0.50 1 calc PR B 2
H30E H 0.2866 -0.0901 1.0784 0.101 Uiso 0.50 1 calc PR B 2
H30F H 0.3643 -0.1526 1.0709 0.101 Uiso 0.50 1 calc PR B 2
C31B C 0.3901(15) -0.1173(17) 0.9281(14) 0.081(8) Uiso 0.50 1 d PD B 2
H31D H 0.4396 -0.1404 0.9632 0.122 Uiso 0.50 1 calc PR B 2
H31E H 0.4071 -0.0803 0.8855 0.122 Uiso 0.50 1 calc PR B 2
H31F H 0.3564 -0.1671 0.9033 0.122 Uiso 0.50 1 calc PR B 2
C32 C 0.2895(7) 0.0287(7) 0.8209(5) 0.068(3) Uani 1 1 d D B .
H32 H 0.3078 -0.0294 0.8006 0.081 Uiso 1 1 calc R . .
C33 C 0.2174(8) 0.0616(8) 0.7574(6) 0.089(4) Uani 1 1 d . . .
H33A H 0.1896 0.1113 0.7797 0.133 Uiso 1 1 calc R B .
H33B H 0.1777 0.0130 0.7428 0.133 Uiso 1 1 calc R . .
H33C H 0.2389 0.0814 0.7090 0.133 Uiso 1 1 calc R . .
C34 C 0.3653(8) 0.0908(8) 0.8305(8) 0.103(5) Uani 1 1 d . . .
H34A H 0.3762 0.1085 0.7769 0.154 Uiso 1 1 calc R B .
H34B H 0.4140 0.0597 0.8598 0.154 Uiso 1 1 calc R . .
H34C H 0.3542 0.1439 0.8610 0.154 Uiso 1 1 calc R . .
F1 F 0.8811(8) 0.5359(10) 0.1520(9) 0.231(7) Uani 1 1 d . . .
F2 F 0.9542(7) 0.6470(5) 0.1724(4) 0.152(4) Uani 1 1 d . . .
F3 F 0.9883(6) 0.5337(5) 0.1011(4) 0.131(4) Uani 1 1 d . . .
F4 F 0.9966(6) 0.5212(6) 0.2348(4) 0.129(3) Uani 1 1 d . . .
B1 B 0.9629(13) 0.5626(10) 0.1648(9) 0.089(6) Uani 1 1 d . . .
Cl1 Cl 0.6300(4) 0.3628(5) 0.0840(4) 0.0774(17) Uiso 0.50 1 d PDU C 1
Cl2 Cl 0.7322(4) 0.3949(5) 0.2359(4) 0.081(2) Uiso 0.50 1 d PDU C 1
C35 C 0.7183(11) 0.4070(14) 0.1359(7) 0.070(6) Uiso 0.50 1 d PDU C 1
H35A H 0.7662 0.3795 0.1158 0.084 Uiso 0.50 1 calc PR C 1
H35B H 0.7190 0.4713 0.1235 0.084 Uiso 0.50 1 calc PR C 1
Cl3 Cl 0.7277(10) 0.3527(10) 0.2632(9) 0.095(5) Uiso 0.25 1 d PDU D 2
Cl4 Cl 0.6158(14) 0.3813(17) 0.1336(15) 0.173(8) Uiso 0.25 1 d PDU D 2
C36 C 0.6249(14) 0.350(5) 0.231(2) 0.18(2) Uiso 0.25 1 d PDU D 2
H36A H 0.5957 0.3925 0.2620 0.213 Uiso 0.25 1 calc PR D 2
H36B H 0.6023 0.2898 0.2358 0.213 Uiso 0.25 1 calc PR D 2
Cl5 Cl 0.7899(9) 0.1269(13) 0.3952(8) 0.095(4) Uiso 0.25 1 d PDU E 1
Cl6 Cl 0.8589(13) 0.1681(14) 0.5502(13) 0.155(7) Uiso 0.25 1 d PDU E 1
C37 C 0.840(2) 0.0852(18) 0.4836(13) 0.050(8) Uiso 0.25 1 d PDU E 1
H37A H 0.8045 0.0396 0.5042 0.060 Uiso 0.25 1 calc PR E 1
H37B H 0.8923 0.0568 0.4755 0.060 Uiso 0.25 1 calc PR E 1
Cl7 Cl 0.7756(11) 0.0706(12) 0.4254(11) 0.115(5) Uiso 0.25 1 d PDU F 2
Cl8 Cl 0.8703(9) 0.2182(10) 0.4900(9) 0.100(4) Uiso 0.25 1 d PDU F 2
C38 C 0.8680(17) 0.1092(14) 0.470(3) 0.075(10) Uiso 0.25 1 d PDU F 2
H38A H 0.9094 0.0961 0.4346 0.090 Uiso 0.25 1 calc PR F 2
H38B H 0.8850 0.0765 0.5215 0.090 Uiso 0.25 1 calc PR F 2
Cl9 Cl 0.7647(17) 0.1044(19) 0.5305(16) 0.223(11) Uiso 0.25 1 d PDU G 3
Cl10 Cl 0.7970(10) 0.1880(12) 0.3868(10) 0.109(5) Uiso 0.25 1 d PDU G 3
C39 C 0.832(3) 0.121(3) 0.466(2) 0.098(10) Uiso 0.25 1 d PDU G 3
H39A H 0.8834 0.1475 0.4962 0.118 Uiso 0.25 1 calc PR G 3
H39B H 0.8465 0.0630 0.4446 0.118 Uiso 0.25 1 calc PR G 3

loop_
_atom_site_aniso_label
_atom_site_aniso_U_11
_atom_site_aniso_U_22
_atom_site_aniso_U_33
_atom_site_aniso_U_23
_atom_site_aniso_U_13
_atom_site_aniso_U_12
Ir1 0.03591(18) 0.03983(18) 0.02934(15) -0.0025(2) -0.00060(11) 0.0032(2)
P1 0.0507(16) 0.0486(16) 0.0377(13) -0.0038(12) 0.0009(12) 0.0105(13)
N1 0.042(5) 0.048(5) 0.036(4) 0.002(4) 0.005(4) -0.005(4)
N2 0.047(5) 0.055(5) 0.032(4) -0.002(4) 0.003(4) 0.012(4)
N3 0.054(5) 0.045(5) 0.031(4) -0.002(4) 0.001(3) 0.008(5)
C1 0.035(6) 0.054(6) 0.052(6) -0.018(5) -0.009(5) 0.003(5)
C2 0.049(6) 0.040(6) 0.047(6) -0.001(4) 0.007(5) -0.005(4)
C3 0.044(6) 0.048(6) 0.031(5) -0.003(4) 0.007(4) -0.003(5)
C4 0.060(7) 0.068(8) 0.039(5) -0.005(5) 0.013(5) -0.006(6)
C5 0.066(7) 0.059(7) 0.051(6) -0.014(5) 0.020(6) 0.017(6)
C6 0.079(7) 0.036(6) 0.063(6) -0.003(5) 0.018(6) 0.011(6)
C7 0.059(7) 0.047(6) 0.040(5) 0.008(5) 0.010(5) 0.002(5)
C8 0.030(5) 0.042(5) 0.043(5) -0.006(4) 0.007(4) 0.018(4)
C9 0.035(5) 0.084(8) 0.038(5) 0.001(5) 0.008(4) -0.003(6)
C10 0.050(6) 0.103(9) 0.034(5) -0.013(8) 0.006(4) 0.002(8)
C11 0.055(8) 0.129(12) 0.049(7) 0.015(8) 0.011(6) 0.027(8)
C12 0.074(12) 0.178(19) 0.074(11) -0.007(12) 0.000(9) 0.040(11)
C13 0.044(8) 0.23(2) 0.053(7) 0.001(14) -0.009(6) 0.011(13)
C14 0.057(9) 0.172(16) 0.071(9) -0.024(10) -0.023(7) -0.012(10)
C15 0.055(8) 0.129(12) 0.047(7) -0.010(7) -0.002(6) -0.027(8)
C22 0.047(6) 0.056(7) 0.038(5) 0.009(5) -0.004(5) 0.009(5)
C23 0.081(8) 0.061(7) 0.050(6) 0.018(5) 0.007(6) -0.008(6)
C24 0.043(5) 0.061(6) 0.045(5) -0.001(6) 0.004(4) 0.006(6)
C25 0.047(6) 0.098(10) 0.062(7) 0.020(6) -0.012(5) 0.002(6)
C32 0.088(9) 0.062(8) 0.060(7) -0.002(6) 0.033(7) 0.015(7)
C33 0.144(12) 0.082(9) 0.036(6) -0.003(6) 0.001(7) 0.024(9)
C34 0.124(12) 0.083(10) 0.123(11) 0.009(8) 0.084(10) 0.015(9)
F1 0.141(10) 0.263(16) 0.299(16) -0.046(13) 0.065(11) -0.053(11)
F2 0.303(13) 0.095(7) 0.056(4) -0.001(4) 0.022(6) 0.054(7)
F3 0.235(10) 0.098(6) 0.078(5) 0.031(4) 0.079(6) 0.095(6)
F4 0.189(9) 0.123(7) 0.075(5) 0.026(5) 0.021(5) 0.089(6)
B1 0.151(17) 0.060(10) 0.068(10) 0.031(8) 0.055(11) 0.069(11)

loop_
_geom_bond_atom_site_label_1
_geom_bond_atom_site_label_2
_geom_bond_distance
_geom_bond_site_symmetry_2
_geom_bond_publ_flag
Ir1 C1 1.972(10) . ?
Ir1 C8 2.067(9) . ?
Ir1 N1 2.106(8) . ?
Ir1 N3 2.114(7) . ?
Ir1 N2 2.128(8) . ?
Ir1 P1 2.321(3) . ?
P1 C26B 1.832(11) . ?
P1 C32 1.836(8) . ?
P1 C29B 1.855(10) . ?
P1 C26A 1.861(11) . ?
P1 C29A 1.867(11) . ?
N1 C7 1.328(11) . ?
N1 C3 1.370(10) . ?
N2 C22 1.153(11) . ?
N3 C24 1.123(10) . ?
C1 C2 1.349(12) . ?
C1 H1 0.9500 . ?
C2 C3 1.444(12) . ?
C2 H2 0.9500 . ?
C3 C4 1.378(12) . ?
C4 C5 1.359(13) . ?
C4 H4 0.9500 . ?
C5 C6 1.395(13) . ?
C5 H5 0.9500 . ?
C6 C7 1.366(12) . ?
C6 H6 0.9500 . ?
C7 H7 0.9500 . ?
C8 C9 1.348(11) . ?
C8 C16B 1.477(14) . ?
C8 C16A 1.500(13) . ?
C9 C10 1.473(12) . ?
C9 H9 0.9500 . ?
C10 C15 1.378(16) . ?
C10 C11 1.420(16) . ?
C11 C12 1.400(17) . ?
C11 H11 0.9500 . ?
C12 C13 1.34(2) . ?
C12 H12 0.9500 . ?
C13 C14 1.37(2) . ?
C13 H13 0.9500 . ?
C14 C15 1.400(14) . ?
C14 H14 0.9500 . ?
C15 H15 0.9500 . ?
C16A C17A 1.3900 . ?
C16A C21A 1.3900 . ?
C17A C18A 1.3900 . ?
C17A H17A 0.9500 . ?
C18A C19A 1.3900 . ?
C18A H18A 0.9500 . ?
C19A C20A 1.3900 . ?
C19A H19A 0.9500 . ?
C20A C21A 1.3900 . ?
C20A H20A 0.9500 . ?
C21A H21A 0.9500 . ?
C16B C17B 1.3900 . ?
C16B C21B 1.3900 . ?
C17B C18B 1.3900 . ?
C17B H17B 0.9500 . ?
C18B C19B 1.3900 . ?
C18B H18B 0.9500 . ?
C19B C20B 1.3900 . ?
C19B H19B 0.9500 . ?
C20B C21B 1.3900 . ?
C20B H20B 0.9500 . ?
C21B H21B 0.9500 . ?
C22 C23 1.409(12) . ?
C23 H23A 0.9800 . ?
C23 H23B 0.9800 . ?
C23 H23C 0.9800 . ?
C24 C25 1.475(12) . ?
C25 H25A 0.9800 . ?
C25 H25B 0.9800 . ?
C25 H25C 0.9800 . ?
C26A C28A 1.527(12) . ?
C26A C27A 1.530(12) . ?
C26A H26A 1.0000 . ?
C27A H27A 0.9800 . ?
C27A H27B 0.9800 . ?
C27A H27C 0.9800 . ?
C28A H28A 0.9800 . ?
C28A H28B 0.9800 . ?
C28A H28C 0.9800 . ?
C26B C27B 1.504(12) . ?
C26B C28B 1.523(12) . ?
C26B H26B 1.0000 . ?
C27B H27D 0.9800 . ?
C27B H27E 0.9800 . ?
C27B H27F 0.9800 . ?
C28B H28D 0.9800 . ?
C28B H28E 0.9800 . ?
C28B H28F 0.9800 . ?
C29A C30A 1.513(12) . ?
C29A C31A 1.522(11) . ?
C29A H29A 1.0000 . ?
C30A H30A 0.9800 . ?
C30A H30B 0.9800 . ?
C30A H30C 0.9800 . ?
C31A H31A 0.9800 . ?
C31A H31B 0.9800 . ?
C31A H31C 0.9800 . ?
C29B C30B 1.512(12) . ?
C29B C31B 1.515(12) . ?
C29B H29B 1.0000 . ?
C30B H30D 0.9800 . ?
C30B H30E 0.9800 . ?
C30B H30F 0.9800 . ?
C31B H31D 0.9800 . ?
C31B H31E 0.9800 . ?
C31B H31F 0.9800 . ?
C32 C33 1.530(14) . ?
C32 C34 1.538(15) . ?
C32 H32 1.0000 . ?
C33 H33A 0.9800 . ?
C33 H33B 0.9800 . ?
C33 H33C 0.9800 . ?
C34 H34A 0.9800 . ?
C34 H34B 0.9800 . ?
C34 H34C 0.9800 . ?
F1 B1 1.38(2) . ?
F2 B1 1.286(16) . ?
F3 B1 1.282(14) . ?
F4 B1 1.358(14) . ?
Cl1 C35 1.691(12) . ?
Cl2 C35 1.660(12) . ?
C35 H35A 0.9900 . ?
C35 H35B 0.9900 . ?
Cl3 C36 1.676(14) . ?
Cl4 C36 1.677(14) . ?
C36 H36A 0.9900 . ?
C36 H36B 0.9900 . ?
Cl5 C37 1.686(13) . ?
Cl6 C37 1.667(14) . ?
C37 H37A 0.9900 . ?
C37 H37B 0.9900 . ?
Cl7 C38 1.672(14) . ?
Cl8 C38 1.672(14) . ?
C38 H38A 0.9900 . ?
C38 H38B 0.9900 . ?
Cl9 C39 1.683(14) . ?
Cl10 C39 1.680(14) . ?
C39 H39A 0.9900 . ?
C39 H39B 0.9900 . ?
